data_7016429
loop_
_publ_author_name
'Chuchuryukin, Alexey V.'
'Huang, Rubin'
'van Faassen, Ernst E.'
'van Klink, Gerard P. M.'
'Lutz, Martin'
'Chadwick, John C.'
'Spek, Anthony L.'
'van Koten, Gerard'

_publ_section_title
;
 Mono N,C,N-pincer complexes of titanium, vanadium and niobium.
 Synthesis, structure and catalytic activity in olefin polymerisation.
;
_journal_issue 35
_journal_name_full 'Dalton transactions (Cambridge, England : 2003)'
_journal_page_first 8887
_journal_page_last 8895
_journal_paper_doi 10.1039/c1dt10482a
_journal_volume 40
_journal_year 2011
_chemical_formula_moiety 'C24 H37 Cl N4 Ti'
_chemical_formula_sum 'C24 H37 Cl N4 Ti'
_chemical_formula_weight 464.93
_chemical_name_systematic
;
?
;
_space_group_IT_number 14
_symmetry_cell_setting monoclinic
_symmetry_space_group_name_Hall '-P 2ybc'
_symmetry_space_group_name_H-M 'P 1 21/c 1'
_atom_sites_solution_hydrogens difmap
_atom_sites_solution_primary heavy
_atom_sites_solution_secondary difmap
_audit_creation_method SHELXL-97
_cell_angle_alpha 90.00
_cell_angle_beta 91.718(1)
_cell_angle_gamma 90.00
_cell_formula_units_Z 4
_cell_length_a 8.1813(3)
_cell_length_b 19.5313(7)
_cell_length_c 15.4144(4)
_cell_measurement_reflns_used 22862
_cell_measurement_temperature 150(2)
_cell_measurement_theta_max 27.50
_cell_measurement_theta_min 1.68
_cell_volume 2461.98(14)
_computing_cell_refinement Peakref
_computing_data_collection 'Nonius COLLECT'
_computing_data_reduction 'EvalCCD, Sadabs'
_computing_structure_refinement 'SHELXL-97 (Sheldrick, 1997)'
_computing_structure_solution 'DIRDIF-99 (Beurskens et al., 1999)'
_diffrn_ambient_temperature 150(2)
_diffrn_measured_fraction_theta_full 1.000
_diffrn_measured_fraction_theta_max 1.000
_diffrn_measurement_device_type 'Nonius COLLECT'
_diffrn_measurement_method '\f and \w scans'
_diffrn_radiation_monochromator graphite
_diffrn_radiation_source 'rotating anode'
_diffrn_radiation_type MoK\a
_diffrn_radiation_wavelength 0.71073
_diffrn_reflns_av_R_equivalents 0.0298
_diffrn_reflns_av_sigmaI/netI 0.0190
_diffrn_reflns_limit_h_max 10
_diffrn_reflns_limit_h_min -10
_diffrn_reflns_limit_k_max 25
_diffrn_reflns_limit_k_min -25
_diffrn_reflns_limit_l_max 20
_diffrn_reflns_limit_l_min -20
_diffrn_reflns_number 52409
_diffrn_reflns_theta_full 27.49
_diffrn_reflns_theta_max 27.49
_diffrn_reflns_theta_min 2.09
_exptl_absorpt_coefficient_mu 0.474
_exptl_absorpt_correction_T_max 0.95
_exptl_absorpt_correction_T_min 0.67
_exptl_absorpt_correction_type multi-scan
_exptl_absorpt_process_details Sadabs
_exptl_crystal_colour brown
_exptl_crystal_density_diffrn 1.254
_exptl_crystal_density_method 'not measured'
_exptl_crystal_description needle
_exptl_crystal_F_000 992
_exptl_crystal_size_max 0.48
_exptl_crystal_size_mid 0.12
_exptl_crystal_size_min 0.09
_refine_diff_density_max 0.304
_refine_diff_density_min -0.300
_refine_diff_density_rms 0.046
_refine_ls_extinction_method none
_refine_ls_goodness_of_fit_ref 1.057
_refine_ls_hydrogen_treatment refall
_refine_ls_matrix_type full
_refine_ls_number_parameters 419
_refine_ls_number_reflns 5662
_refine_ls_number_restraints 0
_refine_ls_restrained_S_all 1.057
_refine_ls_R_factor_all 0.0434
_refine_ls_R_factor_gt 0.0311
_refine_ls_shift/su_max 0.001
_refine_ls_shift/su_mean 0.000
_refine_ls_structure_factor_coef Fsqd
_refine_ls_weighting_details 'calc w=1/[\s^2^(Fo^2^)+(0.0339P)^2^+1.0984P] where P=(Fo^2^+2Fc^2^)/3'
_refine_ls_weighting_scheme calc
_refine_ls_wR_factor_gt 0.0720
_refine_ls_wR_factor_ref 0.0776
_reflns_number_gt 4740
_reflns_number_total 5662
_reflns_threshold_expression I>2\s(I)
_cod_data_source_file c1dt10482a.txt
_cod_data_source_block s3692a
_cod_original_cell_volume 2461.97(14)
_cod_original_sg_symbol_H-M 'P 21/c'
_cod_database_code 7016429

loop_
_symmetry_equiv_pos_as_xyz
'x, y, z'
'-x, y+1/2, -z+1/2'
'-x, -y, -z'
'x, -y-1/2, z-1/2'

loop_
_atom_site_label
_atom_site_type_symbol
_atom_site_fract_x
_atom_site_fract_y
_atom_site_fract_z
_atom_site_U_iso_or_equiv
_atom_site_adp_type
_atom_site_occupancy
_atom_site_symmetry_multiplicity
_atom_site_calc_flag
Ti1 Ti 0.36717(3) 0.721278(12) 0.554612(15) 0.01822(7) Uani 1 1 d
Cl1 Cl 0.16407(4) 0.79123(2) 0.48703(3) 0.03188(10) Uani 1 1 d
N1 N 0.23461(14) 0.71200(6) 0.67688(8) 0.0228(3) Uani 1 1 d
N2 N 0.92629(16) 0.50412(6) 0.81525(8) 0.0273(3) Uani 1 1 d
N3 N 0.24367(15) 0.61975(7) 0.49385(8) 0.0279(3) Uani 1 1 d
N4 N 0.56003(15) 0.80744(6) 0.53394(8) 0.0256(3) Uani 1 1 d
C1 C 0.51393(16) 0.64838(7) 0.63405(8) 0.0190(3) Uani 1 1 d
C2 C 0.44555(16) 0.62659(7) 0.71203(9) 0.0206(3) Uani 1 1 d
C3 C 0.52070(18) 0.57823(7) 0.76644(9) 0.0225(3) Uani 1 1 d
H3 H 0.4673(19) 0.5633(8) 0.8185(10) 0.022(4) Uiso 1 1 d
C4 C 0.67138(17) 0.55014(7) 0.74710(9) 0.0215(3) Uani 1 1 d
C5 C 0.74455(17) 0.57189(7) 0.67136(9) 0.0214(3) Uani 1 1 d
H5 H 0.850(2) 0.5531(8) 0.6578(11) 0.027(4) Uiso 1 1 d
C6 C 0.66668(17) 0.61889(7) 0.61659(9) 0.0199(3) Uani 1 1 d
H6 H 0.720(2) 0.6313(8) 0.5643(11) 0.028(4) Uiso 1 1 d
C7 C 0.28255(19) 0.65576(8) 0.73633(10) 0.0267(3) Uani 1 1 d
H7A H 0.196(2) 0.6210(9) 0.7319(11) 0.033(5) Uiso 1 1 d
H7B H 0.288(2) 0.6735(9) 0.7978(12) 0.033(5) Uiso 1 1 d
C8 C 0.34779(18) 0.76884(8) 0.67823(10) 0.0254(3) Uani 1 1 d
H8A H 0.292(2) 0.8116(9) 0.6776(11) 0.030(4) Uiso 1 1 d
H8B H 0.431(2) 0.7659(8) 0.7227(11) 0.029(4) Uiso 1 1 d
C9 C 0.06269(19) 0.73132(10) 0.68934(12) 0.0336(4) Uani 1 1 d
H9A H 0.051(2) 0.7470(11) 0.7481(14) 0.048(6) Uiso 1 1 d
H9B H -0.008(2) 0.6927(10) 0.6776(11) 0.035(5) Uiso 1 1 d
H9C H 0.037(2) 0.7681(10) 0.6522(13) 0.038(5) Uiso 1 1 d
C10 C 0.75018(19) 0.49523(8) 0.80281(10) 0.0274(3) Uani 1 1 d
H10A H 0.695(2) 0.4939(9) 0.8590(12) 0.038(5) Uiso 1 1 d
H10B H 0.732(2) 0.4504(10) 0.7755(12) 0.038(5) Uiso 1 1 d
C11 C 0.9630(2) 0.56349(9) 0.86917(12) 0.0348(4) Uani 1 1 d
H11A H 0.920(2) 0.6052(10) 0.8423(12) 0.036(5) Uiso 1 1 d
H11B H 1.081(3) 0.5678(10) 0.8789(12) 0.045(5) Uiso 1 1 d
H11C H 0.919(2) 0.5593(10) 0.9279(14) 0.049(6) Uiso 1 1 d
C12 C 0.9984(3) 0.44264(10) 0.85424(14) 0.0447(5) Uani 1 1 d
H12A H 0.947(3) 0.4313(11) 0.9115(15) 0.059(6) Uiso 1 1 d
H12B H 1.116(3) 0.4509(10) 0.8607(13) 0.048(6) Uiso 1 1 d
H12C H 0.976(3) 0.4031(11) 0.8168(14) 0.055(6) Uiso 1 1 d
C13 C 0.50921(17) 0.69055(8) 0.44830(9) 0.0231(3) Uani 1 1 d
C14 C 0.50045(19) 0.62351(8) 0.41708(9) 0.0286(3) Uani 1 1 d
C15 C 0.5989(2) 0.60231(11) 0.34994(11) 0.0412(4) Uani 1 1 d
H15 H 0.594(2) 0.5592(11) 0.3322(13) 0.048(6) Uiso 1 1 d
C16 C 0.7059(2) 0.64858(13) 0.31409(11) 0.0484(5) Uani 1 1 d
H16 H 0.775(3) 0.6336(12) 0.2689(14) 0.062(7) Uiso 1 1 d
C17 C 0.7119(2) 0.71597(12) 0.34152(11) 0.0426(5) Uani 1 1 d
H17 H 0.784(3) 0.7448(11) 0.3164(14) 0.050(6) Uiso 1 1 d
C18 C 0.61246(18) 0.73690(9) 0.40803(9) 0.0292(3) Uani 1 1 d
C19 C 0.3820(2) 0.57793(8) 0.46206(11) 0.0321(4) Uani 1 1 d
H19A H 0.341(2) 0.5417(10) 0.4237(12) 0.039(5) Uiso 1 1 d
H19B H 0.437(2) 0.5572(9) 0.5118(11) 0.029(4) Uiso 1 1 d
C20 C 0.1345(2) 0.63615(11) 0.41799(13) 0.0386(4) Uani 1 1 d
H20A H 0.097(2) 0.5944(10) 0.3908(12) 0.043(5) Uiso 1 1 d
H20B H 0.191(2) 0.6630(11) 0.3752(13) 0.047(6) Uiso 1 1 d
H20C H 0.049(2) 0.6610(10) 0.4390(12) 0.040(5) Uiso 1 1 d
C21 C 0.1500(3) 0.57711(11) 0.55387(14) 0.0438(5) Uani 1 1 d
H21A H 0.057(3) 0.6040(12) 0.5737(15) 0.063(7) Uiso 1 1 d
H21B H 0.223(2) 0.5633(10) 0.6053(13) 0.044(5) Uiso 1 1 d
H21C H 0.113(3) 0.5354(11) 0.5245(13) 0.053(6) Uiso 1 1 d
C22 C 0.6003(2) 0.80860(9) 0.44031(11) 0.0342(4) Uani 1 1 d
H22A H 0.697(3) 0.8353(10) 0.4322(12) 0.044(5) Uiso 1 1 d
H22B H 0.509(2) 0.8329(10) 0.4104(13) 0.045(5) Uiso 1 1 d
C23 C 0.71230(19) 0.78988(8) 0.58362(11) 0.0271(3) Uani 1 1 d
H23A H 0.757(2) 0.7487(9) 0.5608(10) 0.025(4) Uiso 1 1 d
H23B H 0.686(2) 0.7838(9) 0.6428(13) 0.035(5) Uiso 1 1 d
H23C H 0.796(2) 0.8263(9) 0.5757(11) 0.034(5) Uiso 1 1 d
C24 C 0.5116(2) 0.87736(9) 0.56025(15) 0.0407(4) Uani 1 1 d
H24A H 0.596(2) 0.9104(10) 0.5413(12) 0.043(5) Uiso 1 1 d
H24B H 0.508(3) 0.8776(11) 0.6269(15) 0.058(6) Uiso 1 1 d
H24C H 0.406(3) 0.8877(10) 0.5333(13) 0.047(6) Uiso 1 1 d

loop_
_atom_site_aniso_label
_atom_site_aniso_U_11
_atom_site_aniso_U_22
_atom_site_aniso_U_33
_atom_site_aniso_U_23
_atom_site_aniso_U_13
_atom_site_aniso_U_12
Ti1 0.01380(12) 0.02051(13) 0.02026(12) 0.00128(9) -0.00096(9) 0.00074(9)
Cl1 0.02342(18) 0.0346(2) 0.0372(2) 0.00508(16) -0.00636(15) 0.00726(15)
N1 0.0150(6) 0.0294(6) 0.0242(6) -0.0010(5) 0.0025(5) 0.0033(5)
N2 0.0284(7) 0.0266(6) 0.0267(6) 0.0034(5) -0.0021(5) 0.0083(5)
N3 0.0248(6) 0.0288(7) 0.0299(7) -0.0018(5) -0.0045(5) -0.0062(5)
N4 0.0216(6) 0.0224(6) 0.0325(7) 0.0031(5) -0.0033(5) -0.0010(5)
C1 0.0174(6) 0.0202(6) 0.0193(6) -0.0013(5) -0.0003(5) -0.0013(5)
C2 0.0180(6) 0.0235(7) 0.0201(6) -0.0026(5) -0.0003(5) -0.0017(5)
C3 0.0244(7) 0.0246(7) 0.0185(7) 0.0007(5) 0.0019(5) -0.0038(6)
C4 0.0229(7) 0.0180(6) 0.0233(7) 0.0001(5) -0.0042(5) -0.0022(5)
C5 0.0176(7) 0.0206(7) 0.0260(7) -0.0015(5) -0.0001(5) 0.0005(5)
C6 0.0179(6) 0.0219(7) 0.0200(7) 0.0013(5) 0.0013(5) -0.0010(5)
C7 0.0210(7) 0.0359(8) 0.0236(7) 0.0036(6) 0.0046(6) 0.0018(6)
C8 0.0205(7) 0.0272(8) 0.0283(8) -0.0051(6) 0.0001(6) 0.0019(6)
C9 0.0179(7) 0.0449(10) 0.0382(9) -0.0014(8) 0.0045(6) 0.0068(7)
C10 0.0309(8) 0.0213(7) 0.0300(8) 0.0059(6) -0.0010(6) 0.0006(6)
C11 0.0340(9) 0.0369(9) 0.0330(9) -0.0007(7) -0.0069(7) 0.0013(7)
C12 0.0476(12) 0.0397(10) 0.0462(11) 0.0092(9) -0.0051(9) 0.0194(9)
C13 0.0190(7) 0.0320(8) 0.0181(6) 0.0007(6) -0.0028(5) 0.0021(6)
C14 0.0268(8) 0.0369(8) 0.0217(7) -0.0049(6) -0.0063(6) 0.0075(6)
C15 0.0399(10) 0.0556(12) 0.0275(8) -0.0148(8) -0.0073(7) 0.0190(9)
C16 0.0323(9) 0.0911(16) 0.0220(8) -0.0064(9) 0.0046(7) 0.0194(10)
C17 0.0256(8) 0.0784(15) 0.0241(8) 0.0075(9) 0.0048(6) -0.0016(9)
C18 0.0207(7) 0.0471(9) 0.0197(7) 0.0068(6) -0.0022(5) -0.0016(7)
C19 0.0379(9) 0.0250(8) 0.0328(8) -0.0085(7) -0.0080(7) 0.0004(7)
C20 0.0301(9) 0.0444(10) 0.0403(10) -0.0073(9) -0.0152(8) -0.0038(8)
C21 0.0423(11) 0.0414(10) 0.0476(11) -0.0013(9) 0.0017(9) -0.0236(9)
C22 0.0308(9) 0.0385(9) 0.0332(8) 0.0154(7) -0.0025(7) -0.0104(7)
C23 0.0204(7) 0.0279(8) 0.0327(8) 0.0000(6) -0.0042(6) -0.0046(6)
C24 0.0336(9) 0.0216(8) 0.0667(13) -0.0007(8) -0.0043(9) -0.0017(7)

loop_
_atom_type_symbol
_atom_type_description
_atom_type_scat_dispersion_real
_atom_type_scat_dispersion_imag
_atom_type_scat_source
C C 0.0033 0.0016 'International Tables Vol C Tables 4.2.6.8 and 6.1.1.4'
H H 0.0000 0.0000 'International Tables Vol C Tables 4.2.6.8 and 6.1.1.4'
Cl Cl 0.1484 0.1585 'International Tables Vol C Tables 4.2.6.8 and 6.1.1.4'
N N 0.0061 0.0033 'International Tables Vol C Tables 4.2.6.8 and 6.1.1.4'
Ti Ti 0.2776 0.4457 'International Tables Vol C Tables 4.2.6.8 and 6.1.1.4'

loop_
_geom_angle_atom_site_label_1
_geom_angle_atom_site_label_2
_geom_angle_atom_site_label_3
_geom_angle
C13 Ti1 C8 150.54(6)
C13 Ti1 C1 86.83(5)
C8 Ti1 C1 80.74(5)
C13 Ti1 N1 158.24(5)
C8 Ti1 N1 38.85(5)
C1 Ti1 N1 75.34(5)
C13 Ti1 N4 73.19(5)
C8 Ti1 N4 82.91(5)
C1 Ti1 N4 100.48(5)
N1 Ti1 N4 121.76(5)
C13 Ti1 Cl1 102.51(4)
C8 Ti1 Cl1 94.12(4)
C1 Ti1 Cl1 168.00(4)
N1 Ti1 Cl1 93.82(3)
N4 Ti1 Cl1 89.56(3)
C13 Ti1 N3 72.51(5)
C8 Ti1 N3 131.83(5)
C1 Ti1 N3 84.22(5)
N1 Ti1 N3 93.06(5)
N4 Ti1 N3 145.03(5)
Cl1 Ti1 N3 91.34(3)
C8 N1 C9 114.50(13)
C8 N1 C7 113.86(12)
C9 N1 C7 110.26(12)
C8 N1 Ti1 67.59(7)
C9 N1 Ti1 125.77(10)
C7 N1 Ti1 117.55(9)
C11 N2 C10 110.90(13)
C11 N2 C12 110.32(14)
C10 N2 C12 109.98(14)
C21 N3 C20 107.68(14)
C21 N3 C19 108.10(14)
C20 N3 C19 107.71(13)
C21 N3 Ti1 116.19(11)
C20 N3 Ti1 111.41(10)
C19 N3 Ti1 105.41(9)
C24 N4 C23 107.42(13)
C24 N4 C22 108.65(14)
C23 N4 C22 107.28(13)
C24 N4 Ti1 116.06(10)
C23 N4 Ti1 108.87(9)
C22 N4 Ti1 108.24(9)
C2 C1 C6 114.65(12)
C2 C1 Ti1 116.43(10)
C6 C1 Ti1 128.90(10)
C3 C2 C1 122.66(13)
C3 C2 C7 118.95(12)
C1 C2 C7 118.38(12)
C4 C3 C2 121.10(13)
C4 C3 H3 118.9(9)
C2 C3 H3 120.0(9)
C3 C4 C5 117.72(13)
C3 C4 C10 121.73(13)
C5 C4 C10 120.48(13)
C6 C5 C4 120.66(13)
C6 C5 H5 121.0(10)
C4 C5 H5 118.3(10)
C5 C6 C1 123.18(13)
C5 C6 H6 117.6(10)
C1 C6 H6 119.2(10)
N1 C7 C2 110.33(12)
N1 C7 H7A 107.1(10)
C2 C7 H7A 111.3(10)
N1 C7 H7B 109.3(10)
C2 C7 H7B 110.4(10)
H7A C7 H7B 108.3(14)
N1 C8 Ti1 73.56(8)
N1 C8 H8A 111.4(10)
Ti1 C8 H8A 114.9(10)
N1 C8 H8B 114.1(10)
Ti1 C8 H8B 123.1(10)
H8A C8 H8B 113.2(14)
N1 C9 H9A 109.0(12)
N1 C9 H9B 110.2(11)
H9A C9 H9B 110.4(16)
N1 C9 H9C 108.3(12)
H9A C9 H9C 107.7(17)
H9B C9 H9C 111.2(16)
N2 C10 C4 113.23(12)
N2 C10 H10A 111.4(11)
C4 C10 H10A 108.5(11)
N2 C10 H10B 107.5(11)
C4 C10 H10B 109.4(11)
H10A C10 H10B 106.5(15)
N2 C11 H11A 110.9(11)
N2 C11 H11B 110.0(12)
H11A C11 H11B 109.9(16)
N2 C11 H11C 112.5(12)
H11A C11 H11C 108.6(16)
H11B C11 H11C 104.6(16)
N2 C12 H12A 111.5(13)
N2 C12 H12B 106.9(12)
H12A C12 H12B 112.3(17)
N2 C12 H12C 109.9(13)
H12A C12 H12C 105.5(18)
H12B C12 H12C 110.9(18)
C14 C13 C18 118.70(14)
C14 C13 Ti1 120.49(11)
C18 C13 Ti1 120.80(11)
C15 C14 C13 120.67(17)
C15 C14 C19 124.22(16)
C13 C14 C19 115.10(13)
C16 C15 C14 119.27(18)
C16 C15 H15 121.4(14)
C14 C15 H15 119.3(14)
C17 C16 C15 121.08(17)
C17 C16 H16 119.8(14)
C15 C16 H16 119.1(14)
C16 C17 C18 119.30(18)
C16 C17 H17 118.5(14)
C18 C17 H17 122.1(14)
C17 C18 C13 120.85(17)
C17 C18 C22 124.69(16)
C13 C18 C22 114.42(14)
N3 C19 C14 109.51(13)
N3 C19 H19A 110.2(11)
C14 C19 H19A 111.5(11)
N3 C19 H19B 107.9(10)
C14 C19 H19B 109.0(10)
H19A C19 H19B 108.7(15)
N3 C20 H20A 109.7(11)
N3 C20 H20B 111.5(12)
H20A C20 H20B 108.3(16)
N3 C20 H20C 106.5(12)
H20A C20 H20C 111.1(16)
H20B C20 H20C 109.6(17)
N3 C21 H21A 108.3(14)
N3 C21 H21B 109.5(11)
H21A C21 H21B 110.1(17)
N3 C21 H21C 109.8(12)
H21A C21 H21C 111.2(18)
H21B C21 H21C 107.9(16)
N4 C22 C18 109.15(12)
N4 C22 H22A 110.0(12)
C18 C22 H22A 113.8(12)
N4 C22 H22B 105.9(11)
C18 C22 H22B 110.7(11)
H22A C22 H22B 107.0(16)
N4 C23 H23A 109.2(10)
N4 C23 H23B 108.4(11)
H23A C23 H23B 110.3(14)
N4 C23 H23C 109.8(10)
H23A C23 H23C 106.6(14)
H23B C23 H23C 112.4(15)
N4 C24 H24A 109.0(11)
N4 C24 H24B 107.1(12)
H24A C24 H24B 109.2(17)
N4 C24 H24C 108.5(12)
H24A C24 H24C 110.8(16)
H24B C24 H24C 112.2(17)

loop_
_geom_bond_atom_site_label_1
_geom_bond_atom_site_label_2
_geom_bond_distance
Ti1 C13 2.1237(14)
Ti1 C8 2.1300(15)
Ti1 C1 2.2090(13)
Ti1 N1 2.2099(12)
Ti1 N4 2.3353(12)
Ti1 Cl1 2.3684(4)
Ti1 N3 2.4028(13)
N1 C8 1.4454(19)
N1 C9 1.4744(19)
N1 C7 1.4759(19)
N2 C11 1.453(2)
N2 C10 1.458(2)
N2 C12 1.459(2)
N3 C21 1.476(2)
N3 C20 1.485(2)
N3 C19 1.491(2)
N4 C24 1.482(2)
N4 C23 1.4828(19)
N4 C22 1.490(2)
C1 C2 1.4069(19)
C1 C6 1.4092(19)
C2 C3 1.394(2)
C2 C7 1.508(2)
C3 C4 1.390(2)
C3 H3 0.970(16)
C4 C5 1.394(2)
C4 C10 1.5066(19)
C5 C6 1.3889(19)
C5 H5 0.964(17)
C6 H6 0.960(17)
C7 H7A 0.981(19)
C7 H7B 1.008(18)
C8 H8A 0.952(18)
C8 H8B 0.955(18)
C9 H9A 0.96(2)
C9 H9B 0.965(19)
C9 H9C 0.94(2)
C10 H10A 0.989(19)
C10 H10B 0.982(19)
C11 H11A 0.976(19)
C11 H11B 0.98(2)
C11 H11C 0.99(2)
C12 H12A 1.01(2)
C12 H12B 0.98(2)
C12 H12C 0.98(2)
C13 C14 1.396(2)
C13 C18 1.396(2)
C14 C15 1.393(2)
C14 C19 1.501(2)
C15 C16 1.385(3)
C15 H15 0.88(2)
C16 C17 1.383(3)
C16 H16 0.96(2)
C17 C18 1.389(2)
C17 H17 0.91(2)
C18 C22 1.490(3)
C19 H19A 0.975(19)
C19 H19B 0.966(18)
C20 H20A 0.96(2)
C20 H20B 0.97(2)
C20 H20C 0.92(2)
C21 H21A 0.98(2)
C21 H21B 1.02(2)
C21 H21C 0.98(2)
C22 H22A 0.96(2)
C22 H22B 0.99(2)
C23 H23A 0.955(18)
C23 H23B 0.950(19)
C23 H23C 0.994(19)
C24 H24A 0.99(2)
C24 H24B 1.03(2)
C24 H24C 0.97(2)

loop_
_geom_torsion_atom_site_label_1
_geom_torsion_atom_site_label_2
_geom_torsion_atom_site_label_3
_geom_torsion_atom_site_label_4
_geom_torsion
C13 Ti1 N1 C8 129.33(14)
C1 Ti1 N1 C8 93.41(9)
N4 Ti1 N1 C8 0.02(9)
Cl1 Ti1 N1 C8 -91.82(8)
N3 Ti1 N1 C8 176.63(8)
C13 Ti1 N1 C9 -125.85(16)
C8 Ti1 N1 C9 104.82(15)
C1 Ti1 N1 C9 -161.77(14)
N4 Ti1 N1 C9 104.84(13)
Cl1 Ti1 N1 C9 12.99(13)
N3 Ti1 N1 C9 -78.55(13)
C13 Ti1 N1 C7 23.17(19)
C8 Ti1 N1 C7 -106.16(13)
C1 Ti1 N1 C7 -12.75(10)
N4 Ti1 N1 C7 -106.14(11)
Cl1 Ti1 N1 C7 162.02(10)
N3 Ti1 N1 C7 70.47(11)
C13 Ti1 N3 C21 153.10(14)
C8 Ti1 N3 C21 -7.46(15)
C1 Ti1 N3 C21 64.62(13)
N1 Ti1 N3 C21 -10.30(13)
N4 Ti1 N3 C21 164.66(12)
Cl1 Ti1 N3 C21 -104.20(13)
C13 Ti1 N3 C20 -83.10(12)
C8 Ti1 N3 C20 116.34(12)
C1 Ti1 N3 C20 -171.58(12)
N1 Ti1 N3 C20 113.50(12)
N4 Ti1 N3 C20 -71.54(14)
Cl1 Ti1 N3 C20 19.60(11)
C13 Ti1 N3 C19 33.45(10)
C8 Ti1 N3 C19 -127.11(10)
C1 Ti1 N3 C19 -55.03(10)
N1 Ti1 N3 C19 -129.95(10)
N4 Ti1 N3 C19 45.01(13)
Cl1 Ti1 N3 C19 136.15(9)
C13 Ti1 N4 C24 151.50(13)
C8 Ti1 N4 C24 -45.92(12)
C1 Ti1 N4 C24 -125.09(12)
N1 Ti1 N4 C24 -45.94(13)
Cl1 Ti1 N4 C24 48.29(12)
N3 Ti1 N4 C24 139.99(12)
C13 Ti1 N4 C23 -87.21(10)
C8 Ti1 N4 C23 75.37(10)
C1 Ti1 N4 C23 -3.80(11)
N1 Ti1 N4 C23 75.35(11)
Cl1 Ti1 N4 C23 169.57(10)
N3 Ti1 N4 C23 -98.73(12)
C13 Ti1 N4 C22 29.08(10)
C8 Ti1 N4 C22 -168.34(11)
C1 Ti1 N4 C22 112.50(10)
N1 Ti1 N4 C22 -168.35(9)
Cl1 Ti1 N4 C22 -74.13(10)
N3 Ti1 N4 C22 17.57(14)
C13 Ti1 C1 C2 -159.82(11)
C8 Ti1 C1 C2 46.99(10)
N1 Ti1 C1 C2 7.61(10)
N4 Ti1 C1 C2 127.93(10)
Cl1 Ti1 C1 C2 -18.4(3)
N3 Ti1 C1 C2 -87.09(10)
C13 Ti1 C1 C6 18.49(12)
C8 Ti1 C1 C6 -134.71(13)
N1 Ti1 C1 C6 -174.09(13)
N4 Ti1 C1 C6 -53.76(13)
Cl1 Ti1 C1 C6 159.94(13)
N3 Ti1 C1 C6 91.22(12)
C6 C1 C2 C3 -1.7(2)
Ti1 C1 C2 C3 176.81(10)
C6 C1 C2 C7 179.66(13)
Ti1 C1 C2 C7 -1.79(17)
C1 C2 C3 C4 1.8(2)
C7 C2 C3 C4 -179.63(13)
C2 C3 C4 C5 -0.1(2)
C2 C3 C4 C10 -176.84(13)
C3 C4 C5 C6 -1.4(2)
C10 C4 C5 C6 175.34(13)
C4 C5 C6 C1 1.4(2)
C2 C1 C6 C5 0.2(2)
Ti1 C1 C6 C5 -178.18(10)
C8 N1 C7 C2 -60.85(16)
C9 N1 C7 C2 168.86(13)
Ti1 N1 C7 C2 15.29(16)
C3 C2 C7 N1 172.73(12)
C1 C2 C7 N1 -8.61(19)
C9 N1 C8 Ti1 -120.46(12)
C7 N1 C8 Ti1 111.39(10)
C13 Ti1 C8 N1 -144.34(11)
C1 Ti1 C8 N1 -78.09(8)
N4 Ti1 C8 N1 -179.98(8)
Cl1 Ti1 C8 N1 90.98(7)
N3 Ti1 C8 N1 -4.52(11)
C11 N2 C10 C4 69.17(17)
C12 N2 C10 C4 -168.53(14)
C3 C4 C10 N2 -139.76(14)
C5 C4 C10 N2 43.60(19)
C8 Ti1 C13 C14 129.77(13)
C1 Ti1 C13 C14 64.98(11)
N1 Ti1 C13 C14 30.3(2)
N4 Ti1 C13 C14 166.93(12)
Cl1 Ti1 C13 C14 -107.39(11)
N3 Ti1 C13 C14 -19.96(11)
C8 Ti1 C13 C18 -50.52(18)
C1 Ti1 C13 C18 -115.31(12)
N1 Ti1 C13 C18 -149.95(12)
N4 Ti1 C13 C18 -13.36(11)
Cl1 Ti1 C13 C18 72.32(11)
N3 Ti1 C13 C18 159.75(12)
C18 C13 C14 C15 3.2(2)
Ti1 C13 C14 C15 -177.08(11)
C18 C13 C14 C19 -177.87(13)
Ti1 C13 C14 C19 1.84(17)
C13 C14 C15 C16 -0.1(2)
C19 C14 C15 C16 -178.93(15)
C14 C15 C16 C17 -2.6(3)
C15 C16 C17 C18 2.1(3)
C16 C17 C18 C13 1.1(2)
C16 C17 C18 C22 -176.48(16)
C14 C13 C18 C17 -3.7(2)
Ti1 C13 C18 C17 176.56(12)
C14 C13 C18 C22 174.12(13)
Ti1 C13 C18 C22 -5.59(17)
C21 N3 C19 C14 -167.56(13)
C20 N3 C19 C14 76.36(15)
Ti1 N3 C19 C14 -42.68(13)
C15 C14 C19 N3 -150.86(15)
C13 C14 C19 N3 30.26(18)
C24 N4 C22 C18 -167.35(13)
C23 N4 C22 C18 76.81(15)
Ti1 N4 C22 C18 -40.51(14)
C17 C18 C22 N4 -150.34(15)
C13 C18 C22 N4 31.90(18)
